data_2231369
loop_
_publ_author_name
'Necefo\(glu, Hacali'
'\"Ozbek, F\"ureya Elif'
'\"Ozt\"urk, Vijdan'
'Ad\?ig\"uzel, Vedat'
'H\"okelek, Tuncer'

_publ_section_title
;
 Di-\m-nicotinamide-\k^2^<i>N</i>^1^:<i>O</i>;\k^2^<i>O</i>:<i>N</i>^1^-bis[aquabis(4-bromobenzoato)-\k<i>O</i>;\k^2^<i>O</i>,<i>O</i>'-manganese(II)]
;
_journal_coeditor_code XU5272
_journal_issue 8
_journal_name_full 'Acta Crystallographica Section E'
_journal_page_first m1128
_journal_page_last m1129
_journal_paper_doi 10.1107/S1600536811028492
_journal_volume 67
_journal_year 2011
_chemical_formula_iupac '[Mn2 (C7 H4 Br O2)4 (C6 H6 N2 O)2 (H2 O)2]'
_chemical_formula_moiety 'C40 H32 Br4 Mn2 N4 O12'
_chemical_formula_sum 'C40 H32 Br4 Mn2 N4 O12'
_chemical_formula_weight 1190.18
_chemical_name_systematic
;
Di-\m-nicotinamide-\k^2^<i>N</i>^1^:<i>O</i>;\k^2^<i>O</i>:<i>N</i>^1^-
bis[aquabis(4-bromobenzoato)-\k<i>O</i>;\k^2^<i>O</i>,<i>O</i>'-manganese(II)]
;
_space_group_IT_number 2
_symmetry_cell_setting triclinic
_symmetry_space_group_name_Hall '-P 1'
_symmetry_space_group_name_H-M 'P -1'
_atom_sites_solution_hydrogens geom
_atom_sites_solution_primary direct
_atom_sites_solution_secondary difmap
_audit_creation_method SHELXL-97
_cell_angle_alpha 110.038(3)
_cell_angle_beta 91.206(2)
_cell_angle_gamma 103.653(2)
_cell_formula_units_Z 1
_cell_length_a 7.2213(2)
_cell_length_b 12.1782(3)
_cell_length_c 13.4931(4)
_cell_measurement_reflns_used 7870
_cell_measurement_temperature 294(2)
_cell_measurement_theta_max 28.12
_cell_measurement_theta_min 2.85
_cell_volume 1076.51(6)
_computing_cell_refinement 'SAINT (Bruker, 2007)'
_computing_data_collection 'APEX2 (Bruker, 2007)'
_computing_data_reduction 'SAINT (Bruker, 2007)'
_computing_molecular_graphics 'ORTEP-3 for Windows (Farrugia, 1997)'
_computing_publication_material 'WinGX (Farrugia, 1999) and PLATON (Spek, 2009)'
_computing_structure_refinement 'SHELXL97 (Sheldrick, 2008)'
_computing_structure_solution 'SHELXS97 (Sheldrick, 2008)'
_diffrn_ambient_temperature 294(2)
_diffrn_measured_fraction_theta_full 0.980
_diffrn_measured_fraction_theta_max 0.980
_diffrn_measurement_device_type 'Bruker Kappa APEXII CCD area-detector'
_diffrn_measurement_method '\f and \w'
_diffrn_radiation_monochromator graphite
_diffrn_radiation_source 'fine-focus sealed tube'
_diffrn_radiation_type MoK\a
_diffrn_radiation_wavelength 0.71073
_diffrn_reflns_av_R_equivalents 0.0391
_diffrn_reflns_av_sigmaI/netI 0.0363
_diffrn_reflns_limit_h_max 9
_diffrn_reflns_limit_h_min -9
_diffrn_reflns_limit_k_max 16
_diffrn_reflns_limit_k_min -16
_diffrn_reflns_limit_l_max 17
_diffrn_reflns_limit_l_min -18
_diffrn_reflns_number 18469
_diffrn_reflns_theta_full 28.59
_diffrn_reflns_theta_max 28.59
_diffrn_reflns_theta_min 1.97
_exptl_absorpt_coefficient_mu 4.365
_exptl_absorpt_correction_T_max 0.418
_exptl_absorpt_correction_T_min 0.329
_exptl_absorpt_correction_type multi-scan
_exptl_absorpt_process_details '(SADABS; Bruker, 2005)'
_exptl_crystal_colour colorless
_exptl_crystal_density_diffrn 1.836
_exptl_crystal_density_method 'not measured'
_exptl_crystal_description block
_exptl_crystal_F_000 586
_exptl_crystal_size_max 0.29
_exptl_crystal_size_mid 0.22
_exptl_crystal_size_min 0.20
_refine_diff_density_max 2.029
_refine_diff_density_min -1.755
_refine_ls_extinction_coef 0.0235(13)
_refine_ls_extinction_expression Fc^*^=kFc[1+0.001xFc^2^\l^3^/sin(2\q)]^-1/4^
_refine_ls_extinction_method 'SHELXL97 (Sheldrick, 2008)'
_refine_ls_goodness_of_fit_ref 1.054
_refine_ls_hydrogen_treatment mixed
_refine_ls_matrix_type full
_refine_ls_number_parameters 297
_refine_ls_number_reflns 5394
_refine_ls_number_restraints 4
_refine_ls_restrained_S_all 1.054
_refine_ls_R_factor_all 0.0631
_refine_ls_R_factor_gt 0.0488
_refine_ls_shift/su_max 0.000
_refine_ls_shift/su_mean 0.000
_refine_ls_structure_factor_coef Fsqd
_refine_ls_weighting_details 'calc w=1/[\s^2^(Fo^2^)+(0.0463P)^2^+2.4514P] where P=(Fo^2^+2Fc^2^)/3'
_refine_ls_weighting_scheme calc
_refine_ls_wR_factor_gt 0.1186
_refine_ls_wR_factor_ref 0.1264
_reflns_number_gt 4298
_reflns_number_total 5394
_reflns_threshold_expression I>2\s(I)
_cod_data_source_file xu5272.cif
_cod_data_source_block I
_cod_database_code 2231369
_cod_database_fobs_code 2231369

loop_
_symmetry_equiv_pos_as_xyz
'x, y, z'
'-x, -y, -z'

loop_
_atom_site_type_symbol
_atom_site_label
_atom_site_fract_x
_atom_site_fract_y
_atom_site_fract_z
_atom_site_U_iso_or_equiv
_atom_site_adp_type
_atom_site_calc_flag
_atom_site_refinement_flags
_atom_site_occupancy
_atom_site_symmetry_multiplicity
Mn Mn1 0.03281(7) 0.20681(4) 0.48986(4) 0.02469(14) Uani d . 1 1
Br Br1 0.08035(10) -0.25888(5) -0.16236(4) 0.0704(2) Uani d . 1 1
Br Br2 -0.35117(11) 0.46846(7) 1.09799(4) 0.0875(3) Uani d . 1 1
O O1 -0.0971(3) 0.0349(2) 0.34227(19) 0.0305(5) Uani d . 1 1
O O2 0.1724(3) 0.1626(2) 0.33974(19) 0.0294(5) Uani d . 1 1
O O3 -0.1656(5) 0.1988(3) 0.5927(3) 0.0537(8) Uani d . 1 1
O O4 -0.3453(4) 0.0368(2) 0.6157(2) 0.0470(7) Uani d . 1 1
O O5 -0.1222(3) 0.3095(2) 0.4261(2) 0.0320(5) Uani d . 1 1
O O6 0.2150(4) 0.1154(2) 0.5439(2) 0.0326(5) Uani d D 1 1
H H6A 0.174(7) 0.083(5) 0.588(3) 0.068(17) Uiso d D 1 1
H H6B 0.259(6) 0.066(3) 0.496(3) 0.042(12) Uiso d D 1 1
N N1 0.2516(4) 0.3847(2) 0.5796(2) 0.0291(6) Uani d . 1 1
N N2 -0.4244(4) 0.1935(3) 0.3759(3) 0.0369(7) Uani d D 1 1
H H2A -0.541(3) 0.187(4) 0.357(4) 0.054(14) Uiso d D 1 1
H H2B -0.394(7) 0.133(3) 0.384(4) 0.053(13) Uiso d D 1 1
C C1 0.0442(4) 0.0650(3) 0.2952(2) 0.0243(6) Uani d . 1 1
C C2 0.0602(5) -0.0145(3) 0.1855(3) 0.0281(7) Uani d . 1 1
C C3 -0.0629(5) -0.1295(3) 0.1423(3) 0.0358(8) Uani d . 1 1
H H3 -0.1523 -0.1571 0.1827 0.043 Uiso calc R 1 1
C C4 -0.0537(6) -0.2035(4) 0.0392(3) 0.0439(9) Uani d . 1 1
H H4 -0.1349 -0.2811 0.0106 0.053 Uiso calc R 1 1
C C5 0.0761(6) -0.1610(4) -0.0197(3) 0.0433(9) Uani d . 1 1
C C6 0.2021(6) -0.0479(4) 0.0219(3) 0.0453(9) Uani d . 1 1
H H6 0.2915 -0.0212 -0.0190 0.054 Uiso calc R 1 1
C C7 0.1942(5) 0.0256(3) 0.1250(3) 0.0354(8) Uani d . 1 1
H H7 0.2789 0.1021 0.1538 0.043 Uiso calc R 1 1
C C8 -0.2679(5) 0.1464(3) 0.6458(3) 0.0318(7) Uani d . 1 1
C C9 -0.2941(5) 0.2254(3) 0.7544(3) 0.0314(7) Uani d . 1 1
C C10 -0.1872(6) 0.3452(3) 0.7977(3) 0.0412(9) Uani d . 1 1
H H10 -0.1026 0.3769 0.7574 0.049 Uiso calc R 1 1
C C11 -0.2037(7) 0.4181(4) 0.8993(4) 0.0515(11) Uani d . 1 1
H H11 -0.1332 0.4986 0.9273 0.062 Uiso calc R 1 1
C C12 -0.3271(7) 0.3688(4) 0.9580(3) 0.0512(11) Uani d . 1 1
C C13 -0.4343(6) 0.2518(5) 0.9188(4) 0.0522(11) Uani d . 1 1
H H13 -0.5171 0.2207 0.9602 0.063 Uiso calc R 1 1
C C14 -0.4181(6) 0.1794(4) 0.8158(3) 0.0425(9) Uani d . 1 1
H H14 -0.4911 0.0995 0.7881 0.051 Uiso calc R 1 1
C C15 0.2168(5) 0.4876(3) 0.5798(3) 0.0291(7) Uani d . 1 1
H H15 0.0945 0.4845 0.5539 0.035 Uiso calc R 1 1
C C16 0.3514(4) 0.5991(3) 0.6163(2) 0.0235(6) Uani d . 1 1
C C17 0.5302(5) 0.6036(3) 0.6579(3) 0.0313(7) Uani d . 1 1
H H17 0.6249 0.6762 0.6834 0.038 Uiso calc R 1 1
C C18 0.5661(5) 0.4984(3) 0.6609(3) 0.0373(8) Uani d . 1 1
H H18 0.6852 0.4998 0.6897 0.045 Uiso calc R 1 1
C C19 0.4250(5) 0.3911(3) 0.6212(3) 0.0325(7) Uani d . 1 1
H H19 0.4515 0.3208 0.6234 0.039 Uiso calc R 1 1
C C20 -0.2925(4) 0.2957(3) 0.3966(3) 0.0252(6) Uani d . 1 1

loop_
_atom_site_aniso_label
_atom_site_aniso_U_11
_atom_site_aniso_U_22
_atom_site_aniso_U_33
_atom_site_aniso_U_12
_atom_site_aniso_U_13
_atom_site_aniso_U_23
Mn1 0.0273(2) 0.0187(2) 0.0281(3) 0.00505(17) 0.00231(18) 0.00905(18)
Br1 0.1104(5) 0.0750(4) 0.0318(2) 0.0543(3) 0.0100(2) 0.0063(2)
Br2 0.1231(6) 0.1180(5) 0.0361(3) 0.0877(5) 0.0081(3) 0.0083(3)
O1 0.0304(12) 0.0269(11) 0.0325(12) 0.0038(9) 0.0061(10) 0.0109(9)
O2 0.0269(11) 0.0266(11) 0.0337(12) 0.0043(9) 0.0009(9) 0.0114(9)
O3 0.0640(19) 0.0517(17) 0.0500(18) 0.0148(15) 0.0300(15) 0.0226(14)
O4 0.0580(18) 0.0320(13) 0.0502(17) 0.0133(12) 0.0130(14) 0.0123(12)
O5 0.0243(11) 0.0230(10) 0.0482(15) 0.0044(9) -0.0054(10) 0.0138(10)
O6 0.0429(14) 0.0239(11) 0.0354(14) 0.0116(10) 0.0044(11) 0.0141(10)
N1 0.0297(14) 0.0208(12) 0.0361(15) 0.0041(10) -0.0034(11) 0.0113(11)
N2 0.0276(15) 0.0221(13) 0.060(2) 0.0016(11) -0.0041(14) 0.0175(14)
C1 0.0263(15) 0.0230(13) 0.0264(15) 0.0076(11) -0.0012(12) 0.0116(12)
C2 0.0300(16) 0.0301(15) 0.0274(16) 0.0121(13) 0.0007(13) 0.0117(13)
C3 0.0403(19) 0.0303(16) 0.0323(18) 0.0080(14) 0.0012(15) 0.0065(14)
C4 0.054(2) 0.0332(18) 0.038(2) 0.0134(17) -0.0039(17) 0.0047(16)
C5 0.060(2) 0.047(2) 0.0288(18) 0.034(2) 0.0022(17) 0.0079(16)
C6 0.050(2) 0.060(3) 0.039(2) 0.027(2) 0.0165(18) 0.0250(19)
C7 0.0354(18) 0.0396(18) 0.0342(19) 0.0113(15) 0.0048(14) 0.0157(15)
C8 0.0300(16) 0.0357(17) 0.0366(18) 0.0163(14) 0.0073(14) 0.0161(14)
C9 0.0319(17) 0.0359(17) 0.0351(18) 0.0183(14) 0.0065(14) 0.0171(14)
C10 0.049(2) 0.0363(19) 0.042(2) 0.0151(16) 0.0051(17) 0.0163(16)
C11 0.070(3) 0.040(2) 0.044(2) 0.025(2) -0.003(2) 0.0081(18)
C12 0.064(3) 0.064(3) 0.033(2) 0.046(2) 0.0022(19) 0.0071(19)
C13 0.045(2) 0.079(3) 0.047(2) 0.031(2) 0.0176(19) 0.030(2)
C14 0.038(2) 0.050(2) 0.045(2) 0.0143(17) 0.0127(17) 0.0219(18)
C15 0.0259(15) 0.0221(14) 0.0378(18) 0.0033(12) -0.0062(13) 0.0112(13)
C16 0.0248(14) 0.0196(13) 0.0263(15) 0.0047(11) 0.0018(11) 0.0092(11)
C17 0.0259(15) 0.0255(15) 0.0408(19) 0.0019(12) -0.0053(13) 0.0134(14)
C18 0.0289(17) 0.0336(17) 0.051(2) 0.0064(14) -0.0079(15) 0.0190(16)
C19 0.0361(18) 0.0255(15) 0.0391(19) 0.0096(13) -0.0021(14) 0.0148(14)
C20 0.0262(15) 0.0196(13) 0.0278(15) 0.0053(11) 0.0008(12) 0.0064(11)

loop_
_atom_type_symbol
_atom_type_description
_atom_type_scat_dispersion_real
_atom_type_scat_dispersion_imag
_atom_type_scat_source
C C 0.0030 0.0020 'International Tables Vol C Tables 4.2.6.8 and 6.1.1.4'
H H 0.0000 0.0000 'International Tables Vol C Tables 4.2.6.8 and 6.1.1.4'
Br Br -0.2900 2.4600 'International Tables Vol C Tables 4.2.6.8 and 6.1.1.4'
Mn Mn 0.3370 0.7280 'International Tables Vol C Tables 4.2.6.8 and 6.1.1.4'
N N 0.0060 0.0030 'International Tables Vol C Tables 4.2.6.8 and 6.1.1.4'
O O 0.0110 0.0060 'International Tables Vol C Tables 4.2.6.8 and 6.1.1.4'

loop_
_geom_angle_atom_site_label_1
_geom_angle_atom_site_label_2
_geom_angle_atom_site_label_3
_geom_angle_site_symmetry_3
_geom_angle
O1 Mn1 C1 . 28.77(9)
O2 Mn1 O1 . 57.61(8)
O2 Mn1 N1 . 96.47(10)
O2 Mn1 C1 . 28.85(9)
O3 Mn1 O1 . 102.93(11)
O3 Mn1 O2 . 160.32(12)
O3 Mn1 O5 . 89.12(12)
O3 Mn1 O6 . 97.50(12)
O3 Mn1 N1 . 102.86(12)
O3 Mn1 C1 . 131.68(12)
O5 Mn1 O1 . 89.54(9)
O5 Mn1 O2 . 87.89(9)
O5 Mn1 N1 . 87.93(9)
O5 Mn1 C1 . 89.17(9)
O6 Mn1 O1 . 91.37(9)
O6 Mn1 O2 . 86.68(9)
O6 Mn1 O5 . 172.93(10)
O6 Mn1 N1 . 88.18(10)
O6 Mn1 C1 . 88.26(10)
N1 Mn1 O1 . 154.04(10)
N1 Mn1 C1 . 125.32(10)
C1 O1 Mn1 . 89.05(18)
C1 O2 Mn1 . 92.58(19)
C8 O3 Mn1 . 152.3(3)
C20 O5 Mn1 . 134.3(2)
Mn1 O6 H6B . 116(3)
Mn1 O6 H6A . 117(4)
H6B O6 H6A . 108(5)
C15 N1 Mn1 . 118.9(2)
C15 N1 C19 . 117.4(3)
C19 N1 Mn1 . 123.1(2)
C20 N2 H2A . 121(3)
C20 N2 H2B . 120(3)
H2A N2 H2B . 119(5)
O1 C1 Mn1 . 62.18(17)
O1 C1 O2 . 120.7(3)
O1 C1 C2 . 119.9(3)
O2 C1 Mn1 . 58.57(17)
O2 C1 C2 . 119.4(3)
C2 C1 Mn1 . 177.4(2)
C3 C2 C1 . 119.6(3)
C3 C2 C7 . 119.4(3)
C7 C2 C1 . 121.0(3)
C2 C3 C4 . 120.4(4)
C2 C3 H3 . 119.8
C4 C3 H3 . 119.8
C3 C4 H4 . 120.4
C5 C4 C3 . 119.1(4)
C5 C4 H4 . 120.4
C4 C5 Br1 . 119.1(3)
C4 C5 C6 . 121.6(4)
C6 C5 Br1 . 119.3(3)
C5 C6 C7 . 119.3(4)
C5 C6 H6 . 120.3
C7 C6 H6 . 120.3
C2 C7 H7 . 120.0
C6 C7 C2 . 120.1(4)
C6 C7 H7 . 120.0
O3 C8 C9 . 116.0(3)
O4 C8 O3 . 125.3(4)
O4 C8 C9 . 118.7(3)
C10 C9 C8 . 120.6(3)
C14 C9 C8 . 120.8(3)
C14 C9 C10 . 118.5(4)
C9 C10 H10 . 119.3
C11 C10 C9 . 121.4(4)
C11 C10 H10 . 119.3
C10 C11 H11 . 120.9
C12 C11 C10 . 118.2(4)
C12 C11 H11 . 120.9
C11 C12 Br2 . 118.6(4)
C13 C12 Br2 . 119.1(4)
C13 C12 C11 . 122.3(4)
C12 C13 C14 . 119.0(4)
C12 C13 H13 . 120.5
C14 C13 H13 . 120.5
C9 C14 C13 . 120.5(4)
C9 C14 H14 . 119.7
C13 C14 H14 . 119.7
N1 C15 C16 . 124.2(3)
N1 C15 H15 . 117.9
C16 C15 H15 . 117.9
C15 C16 C20 2_566 117.2(3)
C17 C16 C15 . 117.5(3)
C17 C16 C20 2_566 125.2(3)
C16 C17 C18 . 118.8(3)
C16 C17 H17 . 120.6
C18 C17 H17 . 120.6
C17 C18 H18 . 120.1
C19 C18 C17 . 119.9(3)
C19 C18 H18 . 120.1
N1 C19 C18 . 122.2(3)
N1 C19 H19 . 118.9
C18 C19 H19 . 118.9
O5 C20 N2 . 123.2(3)
O5 C20 C16 2_566 118.5(3)
N2 C20 C16 2_566 118.3(3)

loop_
_geom_bond_atom_site_label_1
_geom_bond_atom_site_label_2
_geom_bond_site_symmetry_2
_geom_bond_distance
_geom_bond_publ_flag
Mn1 O1 . 2.316(2) yes
Mn1 O2 . 2.237(2) yes
Mn1 O3 . 2.025(3) yes
Mn1 C1 . 2.619(3) ?
Br1 C5 . 1.891(4) ?
Br2 C12 . 1.901(4) ?
O1 C1 . 1.260(4) ?
O2 C1 . 1.265(4) ?
O3 C8 . 1.257(4) ?
O4 C8 . 1.235(4) ?
Mn1 O5 . 2.217(2) yes
O5 C20 . 1.239(4) ?
Mn1 O6 . 2.170(2) yes
O6 H6A . 0.845(19) ?
O6 H6B . 0.847(19) ?
Mn1 N1 . 2.272(3) yes
N1 C15 . 1.334(4) ?
N1 C19 . 1.335(4) ?
N2 H2A . 0.853(19) ?
N2 H2B . 0.857(19) ?
C1 C2 . 1.490(5) ?
C2 C3 . 1.386(5) ?
C2 C7 . 1.388(5) ?
C3 C4 . 1.388(5) ?
C3 H3 . 0.9300 ?
C4 H4 . 0.9300 ?
C5 C4 . 1.364(6) ?
C6 C5 . 1.377(6) ?
C6 H6 . 0.9300 ?
C7 C6 . 1.384(6) ?
C7 H7 . 0.9300 ?
C9 C8 . 1.497(5) ?
C9 C10 . 1.389(5) ?
C9 C14 . 1.384(5) ?
C10 C11 . 1.380(6) ?
C10 H10 . 0.9300 ?
C11 H11 . 0.9300 ?
C12 C13 . 1.362(7) ?
C12 C11 . 1.373(7) ?
C13 H13 . 0.9300 ?
C14 C13 . 1.392(6) ?
C14 H14 . 0.9300 ?
C15 C16 . 1.389(4) ?
C15 H15 . 0.9300 ?
C16 C17 . 1.378(4) ?
C16 C20 2_566 1.503(4) ?
C17 H17 . 0.9300 ?
C18 C17 . 1.380(5) ?
C18 H18 . 0.9300 ?
C19 C18 . 1.379(5) ?
C19 H19 . 0.9300 ?
C20 N2 . 1.314(4) ?
C20 C16 2_566 1.503(4) ?

loop_
_geom_hbond_atom_site_label_D
_geom_hbond_atom_site_label_H
_geom_hbond_atom_site_label_A
_geom_hbond_site_symmetry_A
_geom_hbond_distance_DH
_geom_hbond_distance_HA
_geom_hbond_distance_DA
_geom_hbond_angle_DHA
_geom_hbond_publ_flag
N2 H2A O2 1_455 0.85(3) 2.02(3) 2.856(4) 168(5) yes
O6 H6A O1 2_556 0.84(5) 1.96(6) 2.771(4) 162(5) yes
O6 H6B O4 2_556 0.84(4) 1.83(4) 2.670(4) 175(4) yes
C15 H15 O5 . 0.93 2.40 3.032(4) 125 ?
C17 H17 O2 2_666 0.93 2.27 3.125(5) 152 yes
C19 H19 O6 . 0.93 2.53 3.129(5) 123 ?

loop_
_geom_torsion_atom_site_label_1
_geom_torsion_atom_site_label_2
_geom_torsion_atom_site_label_3
_geom_torsion_atom_site_label_4
_geom_torsion_site_symmetry_1
_geom_torsion_site_symmetry_4
_geom_torsion
O2 Mn1 O1 C1 . . 1.32(17)
O3 Mn1 O1 C1 . . 178.1(2)
O3 Mn1 O2 C1 . . -10.6(4)
O5 Mn1 O1 C1 . . 89.11(19)
O6 Mn1 O1 C1 . . -83.88(19)
N1 Mn1 O1 C1 . . 4.8(3)
O1 Mn1 O2 C1 . . -1.31(17)
O5 Mn1 O2 C1 . . -92.11(18)
O6 Mn1 O2 C1 . . 92.42(18)
N1 Mn1 O2 C1 . . -179.79(18)
O1 Mn1 O3 C8 . . 56.2(7)
O2 Mn1 O3 C8 . . 64.3(8)
O5 Mn1 O3 C8 . . 145.5(7)
O6 Mn1 O3 C8 . . -37.0(7)
N1 Mn1 O3 C8 . . -126.8(6)
C1 Mn1 O3 C8 . . 57.4(7)
O1 Mn1 C1 O2 . . 177.7(3)
O2 Mn1 C1 O1 . . -177.7(3)
O3 Mn1 C1 O1 . . -2.5(3)
O3 Mn1 C1 O2 . . 175.22(19)
O5 Mn1 C1 O1 . . -90.56(18)
O5 Mn1 C1 O2 . . 87.14(18)
O6 Mn1 C1 O1 . . 96.03(19)
O6 Mn1 C1 O2 . . -86.28(18)
N1 Mn1 C1 O1 . . -177.43(17)
N1 Mn1 C1 O2 . . 0.3(2)
Mn1 O1 C1 O2 . . -2.3(3)
Mn1 O1 C1 C2 . . 178.2(3)
Mn1 O2 C1 O1 . . 2.4(3)
Mn1 O2 C1 C2 . . -178.1(2)
Mn1 O3 C8 O4 . . -37.6(9)
Mn1 O3 C8 C9 . . 142.0(5)
C20 O5 Mn1 O1 . . 55.0(3)
C20 O5 Mn1 O2 . . 112.6(3)
C20 O5 Mn1 O3 . . -47.9(3)
C20 O5 Mn1 N1 . . -150.8(3)
C20 O5 Mn1 C1 . . 83.8(3)
Mn1 O5 C20 N2 . . -15.3(5)
Mn1 O5 C20 C16 . 2_566 164.6(2)
C15 N1 Mn1 O1 . . 92.4(3)
C15 N1 Mn1 O2 . . 95.3(3)
C15 N1 Mn1 O3 . . -80.9(3)
C15 N1 Mn1 O5 . . 7.7(3)
C15 N1 Mn1 O6 . . -178.2(3)
C15 N1 Mn1 C1 . . 95.2(3)
C19 N1 Mn1 O1 . . -78.8(4)
C19 N1 Mn1 O2 . . -75.9(3)
C19 N1 Mn1 O3 . . 107.9(3)
C19 N1 Mn1 O5 . . -163.5(3)
C19 N1 Mn1 O6 . . 10.6(3)
C19 N1 Mn1 C1 . . -76.0(3)
Mn1 N1 C15 C16 . . -168.9(3)
C19 N1 C15 C16 . . 2.8(5)
Mn1 N1 C19 C18 . . 169.8(3)
C15 N1 C19 C18 . . -1.5(6)
O1 C1 C2 C3 . . -10.1(5)
O2 C1 C2 C3 . . 170.3(3)
O1 C1 C2 C7 . . 168.6(3)
O2 C1 C2 C7 . . -10.9(5)
C1 C2 C3 C4 . . 178.2(3)
C7 C2 C3 C4 . . -0.6(5)
C1 C2 C7 C6 . . -177.6(3)
C3 C2 C7 C6 . . 1.2(5)
C2 C3 C4 C5 . . -1.0(6)
Br1 C5 C4 C3 . . -177.0(3)
C6 C5 C4 C3 . . 2.0(6)
C7 C6 C5 Br1 . . 177.6(3)
C7 C6 C5 C4 . . -1.5(6)
C2 C7 C6 C5 . . -0.2(6)
C10 C9 C8 O3 . . -9.3(5)
C10 C9 C8 O4 . . 170.2(3)
C14 C9 C8 O3 . . 173.9(4)
C14 C9 C8 O4 . . -6.5(5)
C8 C9 C10 C11 . . -177.4(4)
C14 C9 C10 C11 . . -0.6(6)
C8 C9 C14 C13 . . 176.7(4)
C10 C9 C14 C13 . . -0.2(6)
C9 C10 C11 C12 . . 1.1(6)
Br2 C12 C11 C10 . . -180.0(3)
C13 C12 C11 C10 . . -0.9(7)
Br2 C12 C13 C14 . . 179.2(3)
C11 C12 C13 C14 . . 0.2(7)
C9 C14 C13 C12 . . 0.3(6)
N1 C15 C16 C17 . . -2.1(5)
N1 C15 C16 C20 . 2_566 175.6(3)
C15 C16 C17 C18 . . 0.2(5)
C20 C16 C17 C18 2_566 . -177.4(3)
C19 C18 C17 C16 . . 1.0(6)
N1 C19 C18 C17 . . -0.3(6)
